data_7714526
loop_
_publ_author_name
'Shelyganov, Pavel'
'El Sayed Moussa, Mehdi'
'Seidl, Michael'
'Zimmermann, Lisa'
'Silva, Wagner'
'Scheer, Manfred'

_publ_section_title
;
 Novel synthetic route towards heteroleptic pnictogen-rich
 organometallic-inorganic coordination compounds
;
_journal_name_full 'Dalton Transactions'
_journal_paper_doi 10.1039/D3DT03490A
_journal_year 2023
_chemical_formula_moiety 'C28 H20 Ag Mo4 O8 P3.19 Sb0.81, Al C16 F36 O4, 0.45(C H2 Cl2)'
_chemical_formula_sum 'C44.45 H20.9 Ag Al Cl0.9 F36 Mo4 O12 P3.19 Sb0.81'
_chemical_formula_weight 2178.84
_space_group_crystal_system triclinic
_space_group_IT_number 2
_space_group_name_Hall '-P 1'
_space_group_name_H-M_alt 'P -1'
_atom_sites_solution_hydrogens geom
_audit_creation_date 2021-03-10
_audit_creation_method
;
Olex2 1.3-alpha
(compiled 2020.11.12 svn.r5f609507 for OlexSys, GUI svn.r6272)
;
_audit_update_record
;
2023-10-12 deposited with the CCDC.	2023-11-17 downloaded from the CCDC.
;
_cell_angle_alpha 106.0900(10)
_cell_angle_beta 101.8780(10)
_cell_angle_gamma 111.1490(10)
_cell_formula_units_Z 2
_cell_length_a 14.00870(10)
_cell_length_b 14.52390(10)
_cell_length_c 18.68170(10)
_cell_measurement_reflns_used 55855
_cell_measurement_temperature 123.00(10)
_cell_measurement_theta_max 74.2790
_cell_measurement_theta_min 2.6070
_cell_volume 3201.62(6)
_computing_cell_refinement 'CrysAlisPro 1.171.41.93a (Rigaku OD, 2020)'
_computing_data_collection 'CrysAlisPro 1.171.41.93a (Rigaku OD, 2020)'
_computing_data_reduction 'CrysAlisPro 1.171.41.93a (Rigaku OD, 2020)'
_computing_molecular_graphics 'Olex2 1.3-alpha (Dolomanov et al., 2009)'
_computing_publication_material 'Olex2 1.3-alpha (Dolomanov et al., 2009)'
_computing_structure_refinement 'SHELXL 2018/3 (Sheldrick, 2015)'
_diffrn_ambient_environment N~2~
_diffrn_ambient_temperature 123.00(10)
_diffrn_detector 'Hybrid Pixel Array Detector'
_diffrn_detector_area_resol_mean 10.0000
_diffrn_detector_type 'HyPix-Arc 150'
_diffrn_measured_fraction_theta_full 0.997
_diffrn_measured_fraction_theta_max 0.988
_diffrn_measurement_details
;
List of Runs (angles in degrees, time in seconds):

  # Type    Start    End  Width  t~exp~   \w     \q     \k     \f   Frames
#--------------------------------------------------------------------------
  1  \w     46.00  72.00   0.50    0.05    --   36.00  69.00 -78.41   52
  2  \w     46.00  71.00   0.50    0.05    --   40.00  76.00   6.21   50
  3  \w     59.00  84.00   0.50    0.05    --   48.00  65.00 -54.36   50
  4  \w     61.00  86.00   0.50    0.05    --   48.00  57.00 -30.20   50
  5  \w     61.00  86.00   0.50    0.05    --   48.00  55.00-106.75   50
  6  \w     49.00  74.00   0.50    0.05    --   36.00  55.00-176.54   50
  7  \w     42.00  67.00   0.50    0.05    --   36.00  76.00  88.22   50
  8  \w     50.00  75.00   0.50    0.05    --   40.00  68.00 130.18   50
  9  \w     50.00  77.00   0.50    0.05    --   44.00  77.00  41.42   54
 10  \w     47.00  73.00   0.50    0.05    --   80.00 -82.00   6.09   52
 11  \w     52.00 108.00   0.50    0.05    --   80.00-128.00  36.98  112
 12  \w     42.00 113.00   0.50    0.05    --   80.00-137.00  -5.36  142
 13  \w     42.00  73.00   0.50    0.05    --   80.00-127.00-105.56   62
 14  \w     79.00 105.00   0.50    0.05    --   80.00-127.00-105.56   52
 15  \w     50.00 100.00   0.50    0.05    --   73.72-125.00-120.00  100
 16  \w     56.00 105.00   0.50    0.05    --   80.00-122.00-133.97   98
 17  \w     55.00 103.00   0.50    0.05    --   80.00-119.00-170.53   96
 18  \w     69.00 100.00   0.50    0.05    --   73.72-125.00   0.00   62
 19  \w     74.00 100.00   0.50    0.05    --   80.00-114.00 -64.69   52
 20  \w     39.00  66.00   0.50    0.05    --   80.00-114.00 -64.69   54
 21  \w     74.00  99.00   0.50    0.05    --   80.00-113.00 -10.25   50
 22  \w     52.00 100.00   0.50    0.05    --   80.00-115.00  96.92   96
 23  \w     73.00 100.00   0.50    0.05    --   73.72-125.00 120.00   54
 24  \w     39.00  70.00   0.50    0.05    --   73.72-125.00 120.00   62
 25  \w     41.00  99.00   0.50    0.05    --   80.00-113.00 121.92  116
 26  \w     54.00  98.00   0.50    0.05    --   80.00-113.00  79.33   88
 27  \w     42.00  97.00   0.50    0.05    --   80.00-109.00 139.92  110
 28  \w     43.00  85.00   0.50    0.05    --   80.00-112.00   5.64   84
 29  \w     40.00  66.00   0.50    0.05    --   80.00-112.00  -4.29   52
 30  \w     61.00  94.00   0.50    0.05    --   80.00-112.00-114.87   66
 31  \w     52.00  78.00   0.50    0.05    --   80.00 -88.00 -90.84   52
 32  \w     73.00  98.00   0.50    0.05    --   80.00-112.00  -4.29   50
 33  \w     53.00  92.00   0.50    0.05    --   80.00-108.00  49.18   78
 34  \w     64.00  92.00   0.50    0.05    --   80.00-107.00 171.23   56
 35  \w     42.00  79.00   0.50    0.05    --   80.00-105.00 142.87   74
 36  \w     48.00  73.00   0.50    0.05    --   80.00 -80.00 129.00   50
 37  \w     37.00  62.00   0.50    0.05    --   80.00 -44.00  97.23   50
 38  \w     67.00  93.00   0.50    0.05    --   56.00  65.00  65.46   52
 39  \w     86.00 111.00   0.50    0.05    --   80.00  78.00  60.92   50
 40  \w     71.00  96.00   0.50    0.05    --   60.00  67.00   2.01   50
 41  \w     71.00  96.00   0.50    0.05    --   60.00  65.00 174.66   50
 42  \w     91.00 116.00   0.50    0.05    --   80.00  65.00 171.43   50
 43  \w     92.00 117.00   0.50    0.05    --   80.00  60.00  93.44   50
 44  \w     92.00 118.00   0.50    0.05    --   80.00  58.00  16.94   52
 45  \w     68.00  93.00   0.50    0.05    --   56.00  58.00 -23.78   50
 46  \w     92.00 117.00   0.50    0.05    --   80.00  60.00-107.05   50
 47  \w     92.00 117.00   0.50    0.05    --   80.00  61.00-118.30   50
 48  \w     93.00 118.00   0.50    0.05    --   80.00  47.00-125.12   50
 49  \w     82.00 119.00   0.50    0.05    --   80.00  25.00-169.50   74
 50  \w     59.00  99.00   0.50    0.05    --   66.93  24.00-125.30   80
 51  \w     73.00 105.00   0.50    0.05    --   80.00  24.00-121.66   64
 52  \w     99.00 125.00   0.50    0.05    --   80.00  32.00 -60.30   52
 53  \w     65.00 105.00   0.50    0.05    --   80.00  19.00 -44.07   80
 54  \w     46.00  71.00   0.50    0.05    --   80.00 -74.00 -58.30   50
 55  \w     57.00 121.00   0.50    0.05    --   80.00  12.00-172.42  128
 56  \w     61.00 114.00   0.50    0.05    --   80.00  21.00 120.93  106
 57  \w     62.00 104.00   0.50    0.05    --   66.93  24.00 174.15   84
 58  \w     97.00 122.00   0.50    0.05    --   80.00  17.00  96.72   50
 59  \w     53.00  92.00   0.50    0.05    --   80.00  17.00  96.72   78
 60  \w     63.00 110.00   0.50    0.05    --   80.00  10.00  43.14   94
 61  \w     54.00 116.00   0.50    0.05    --   80.00   4.00 107.40  124
 62  \w     49.00  76.00   0.50    0.05    --   80.00   5.00  34.42   54
 63  \w     39.00 108.00   0.50    0.05    --   73.72   0.00 -30.00  138
 64  \w     76.00 118.00   0.50    0.05    --   80.00   5.00 -37.53   84
 65  \w     59.00  85.00   0.50    0.05    --   80.00   3.00 -99.07   52
 66  \w     49.00  78.00   0.50    0.05    --   80.00   9.00 -77.23   58
 67  \w     84.00 110.00   0.50    0.05    --   80.00   9.00 -77.23   52
 68  \w   -101.00 -76.00   0.50    0.05    --  -77.75 119.00 -24.81   50
 69  \w   -111.00 -86.00   0.50    0.05    --  -77.75 -72.00 -88.24   50
 70  \w   -109.00 -84.00   0.50    0.05    --  -72.00 -65.00  15.57   50
 71  \w   -116.00 -91.00   0.50    0.05    --  -72.00 -40.00  15.95   50
 72  \w   -113.00 -85.00   0.50    0.05    --  -72.00 -51.00 -32.95   56
 73  \w    -81.00 -55.00   0.50    0.05    --  -77.75 116.00-150.05   52
;
_diffrn_measurement_device 'four-circle diffractometer'
_diffrn_measurement_device_type 'XtaLAB Synergy R, DW system, HyPix-Arc 150'
_diffrn_measurement_method '\w scans'
_diffrn_orient_matrix_type 'CrysAlisPro convention (1999,Acta A55,543-557)'
_diffrn_orient_matrix_UB_11 -0.0617788000
_diffrn_orient_matrix_UB_12 -0.0057466000
_diffrn_orient_matrix_UB_13 -0.0807702000
_diffrn_orient_matrix_UB_21 0.0836704000
_diffrn_orient_matrix_UB_22 0.1148949000
_diffrn_orient_matrix_UB_23 0.0190152000
_diffrn_orient_matrix_UB_31 0.0701354000
_diffrn_orient_matrix_UB_32 -0.0441817000
_diffrn_orient_matrix_UB_33 -0.0380989000
_diffrn_radiation_monochromator mirror
_diffrn_radiation_probe x-ray
_diffrn_radiation_type 'Cu K\a'
_diffrn_radiation_wavelength 1.54184
_diffrn_reflns_av_R_equivalents 0.0282
_diffrn_reflns_av_unetI/netI 0.0157
_diffrn_reflns_Laue_measured_fraction_full 0.997
_diffrn_reflns_Laue_measured_fraction_max 0.988
_diffrn_reflns_limit_h_max 17
_diffrn_reflns_limit_h_min -15
_diffrn_reflns_limit_k_max 18
_diffrn_reflns_limit_k_min -17
_diffrn_reflns_limit_l_max 23
_diffrn_reflns_limit_l_min -23
_diffrn_reflns_number 66769
_diffrn_reflns_point_group_measured_fraction_full 0.997
_diffrn_reflns_point_group_measured_fraction_max 0.988
_diffrn_reflns_theta_full 67.684
_diffrn_reflns_theta_max 74.480
_diffrn_reflns_theta_min 2.619
_diffrn_source 'Rotating-anode X-ray tube'
_diffrn_source_type 'Rigaku (Cu) X-ray Source'
_exptl_absorpt_coefficient_mu 14.051
_exptl_absorpt_correction_T_max 0.706
_exptl_absorpt_correction_T_min 0.054
_exptl_absorpt_correction_type gaussian
_exptl_absorpt_process_details
;
CrysAlisPro 1.171.41.93a (Rigaku Oxford Diffraction, 2020)
Numerical absorption correction based on gaussian integration over
a multifaceted crystal model
Empirical absorption correction using spherical harmonics,
implemented in SCALE3 ABSPACK scaling algorithm.
;
_exptl_crystal_colour 'clear orange'
_exptl_crystal_colour_lustre clear
_exptl_crystal_colour_primary orange
_exptl_crystal_density_diffrn 2.260
_exptl_crystal_description block
_exptl_crystal_F_000 2080
_exptl_crystal_size_max 0.294
_exptl_crystal_size_mid 0.209
_exptl_crystal_size_min 0.104
_refine_diff_density_max 0.937
_refine_diff_density_min -0.816
_refine_diff_density_rms 0.088
_refine_ls_extinction_method none
_refine_ls_goodness_of_fit_ref 1.191
_refine_ls_hydrogen_treatment constr
_refine_ls_matrix_type full
_refine_ls_number_parameters 1018
_refine_ls_number_reflns 12933
_refine_ls_number_restraints 9
_refine_ls_restrained_S_all 1.201
_refine_ls_R_factor_all 0.0255
_refine_ls_R_factor_gt 0.0253
_refine_ls_shift/su_max 0.001
_refine_ls_shift/su_mean 0.000
_refine_ls_structure_factor_coef Fsqd
_refine_ls_weighting_details 'w=1/[\s^2^(Fo^2^)+(0.0270P)^2^+4.7373P] where P=(Fo^2^+2Fc^2^)/3'
_refine_ls_weighting_scheme calc
_refine_ls_wR_factor_gt 0.0635
_refine_ls_wR_factor_ref 0.0637
_reflns_Friedel_coverage 0.000
_reflns_number_gt 12858
_reflns_number_total 12933
_reflns_threshold_expression 'I > 2\s(I)'
_cod_data_source_file d3dt03490a2.cif
_cod_data_source_block psh_234b_ap_abs_gauss
_cod_original_cell_volume 3201.62(5)
_cod_original_formula_sum 'C44.45 H20.90 Ag Al Cl0.90 F36 Mo4 O12 P3.19 Sb0.81'
_cod_database_code 7714526
_shelx_shelxl_version_number 2018/3
_chemical_oxdiff_formula C44.5H21AgAlClF36Mo4O12P3Sb
_shelx_space_group_comment
;
The symmetry employed for this shelxl refinement is uniquely defined
by the following loop, which should always be used as a source of
symmetry information in preference to the above space-group names.
They are only intended as comments.
;
_reflns_odcompleteness_completeness 98.74
_reflns_odcompleteness_iscentric 1
_reflns_odcompleteness_theta 74.33
_olex2_refinement_description
;
1. Fixed Uiso
 At 1.2 times of:
  All C(H) groups, All C(H,H) groups
2. Restrained distances
 Cl1-C45 = Cl2-C45
 1.75 with sigma of 0.02
 Ag1-P4 \\sim Ag1-P3
 with sigma of 0.01
3. Uiso/Uaniso restraints and constraints
Uanis(P4) \\sim Ueq: with sigma of 0.001 and sigma for terminal atoms of 0.005
4. Others
 Fixed Sof: Cl1(0.45) Cl2(0.45) C45(0.45) H45A(0.45) H45B(0.45) Sb1(0.81)
 C43A(0.77) C44A(0.77) C42A(0.77) F30A(0.77) F33A(0.77) F34A(0.77) F29A(0.77)
 C43B(0.23) C44B(0.23) C42B(0.23) F33B(0.23) F34B(0.23) F35B(0.23) F29B(0.23)
 P4(0.19)
5.a Secondary CH2 refined with riding coordinates:
 C45(H45A,H45B)
5.b Aromatic/amide H refined with riding coordinates:
 C10(H10), C6(H6), C14(H14), C3(H3), C11(H11), C7(H7), C12(H12), C13(H13),
 C19(H19), C17(H17), C26(H26), C4(H4), C5(H5), C21(H21), C28(H28), C20(H20),
 C25(H25), C27(H27), C18(H18), C24(H24)
;
_olex2_submission_special_instructions 'No special instructions were received'
_oxdiff_exptl_absorpt_empirical_details
;
Empirical correction (ABSPACK) includes:
- Absorption correction using spherical harmonics
- Frame scaling
;
_oxdiff_exptl_absorpt_empirical_full_max 1.286
_oxdiff_exptl_absorpt_empirical_full_min 0.792

loop_
_space_group_symop_operation_xyz
'x, y, z'
'-x, -y, -z'

loop_
_atom_site_label
_atom_site_type_symbol
_atom_site_fract_x
_atom_site_fract_y
_atom_site_fract_z
_atom_site_U_iso_or_equiv
_atom_site_adp_type
_atom_site_occupancy
_atom_site_site_symmetry_order
_atom_site_calc_flag
_atom_site_refinement_flags_posn
_atom_site_refinement_flags_adp
_atom_site_refinement_flags_occupancy
_atom_site_disorder_assembly
_atom_site_disorder_group
Ag1 Ag -0.04839(2) 0.12610(2) 0.07747(2) 0.01972(5) Uani 1 1 d D . . . .
Mo3 Mo -0.10608(2) 0.31885(2) 0.26796(2) 0.01834(5) Uani 1 1 d . . . . .
Mo2 Mo 0.20490(2) 0.00909(2) 0.18830(2) 0.01809(5) Uani 1 1 d . . . . .
Mo4 Mo -0.28602(2) 0.26114(2) 0.11352(2) 0.01847(5) Uani 1 1 d . . . . .
Mo1 Mo -0.02874(2) -0.13650(2) 0.16202(2) 0.01888(5) Uani 1 1 d . . . . .
P2 P 0.04517(6) 0.03422(5) 0.13604(4) 0.01914(13) Uani 1 1 d . . . . .
P1 P 0.04585(6) -0.10170(6) 0.05967(4) 0.02046(14) Uani 1 1 d . . . . .
Al1 Al 0.48159(6) 0.66743(6) 0.32206(5) 0.01753(15) Uani 1 1 d . . . . .
F26 F 0.66983(16) 0.61503(16) 0.27857(10) 0.0333(4) Uani 1 1 d . . . . .
F11 F 0.33812(17) 0.54103(15) 0.40462(13) 0.0379(4) Uani 1 1 d . . . . .
F22 F 0.63994(18) 0.44758(16) 0.40973(12) 0.0383(5) Uani 1 1 d . . . . .
F14 F 0.48689(16) 0.71453(17) 0.52943(11) 0.0386(4) Uani 1 1 d . . . . .
O11 O 0.57837(16) 0.65653(16) 0.38867(12) 0.0232(4) Uani 1 1 d . . . . .
F19 F 0.75215(17) 0.76943(16) 0.51674(11) 0.0376(4) Uani 1 1 d . . . . .
F18 F 0.23361(17) 0.74513(18) 0.33668(13) 0.0420(5) Uani 1 1 d . . . . .
F2 F 0.50391(16) 0.52183(18) 0.14198(12) 0.0396(5) Uani 1 1 d . . . . .
O12 O 0.53948(17) 0.75475(16) 0.27938(12) 0.0239(4) Uani 1 1 d . . . . .
F24 F 0.54728(17) 0.43659(15) 0.29807(12) 0.0389(5) Uani 1 1 d . . . . .
F17 F 0.34570(19) 0.88011(16) 0.44169(14) 0.0442(5) Uani 1 1 d . . . . .
F12 F 0.24435(17) 0.59132(18) 0.47025(13) 0.0416(5) Uani 1 1 d . . . . .
F20 F 0.65646(18) 0.62861(17) 0.53266(11) 0.0392(5) Uani 1 1 d . . . . .
F1 F 0.41879(19) 0.60718(17) 0.10835(12) 0.0438(5) Uani 1 1 d . . . . .
F25 F 0.77242(17) 0.56630(17) 0.34558(12) 0.0389(5) Uani 1 1 d . . . . .
O9 O 0.40112(17) 0.54317(16) 0.24610(12) 0.0246(4) Uani 1 1 d . . . . .
F23 F 0.49280(17) 0.46694(16) 0.39746(14) 0.0423(5) Uani 1 1 d . . . . .
O10 O 0.41040(16) 0.71877(16) 0.37250(12) 0.0226(4) Uani 1 1 d . . . . .
F15 F 0.51903(17) 0.86569(16) 0.51964(12) 0.0440(5) Uani 1 1 d . . . . .
F10 F 0.19929(16) 0.55436(16) 0.34501(12) 0.0427(5) Uani 1 1 d . . . . .
F4 F 0.37345(19) 0.33619(16) 0.14716(14) 0.0480(5) Uani 1 1 d . . . . .
F21 F 0.80213(17) 0.64371(19) 0.50523(12) 0.0432(5) Uani 1 1 d . . . . .
F7 F 0.19151(18) 0.4839(2) 0.07171(12) 0.0506(6) Uani 1 1 d . . . . .
F9 F 0.27348(19) 0.61974(18) 0.18246(14) 0.0493(6) Uani 1 1 d . . . . .
F13 F 0.39422(18) 0.79768(18) 0.56539(12) 0.0445(5) Uani 1 1 d . . . . .
F27 F 0.80208(16) 0.73085(16) 0.38459(12) 0.0391(5) Uani 1 1 d . . . . .
F16 F 0.21039(19) 0.7552(2) 0.44827(15) 0.0507(6) Uani 1 1 d . . . . .
F3 F 0.35844(18) 0.43970(19) 0.04022(11) 0.0454(5) Uani 1 1 d . . . . .
F8 F 0.16622(17) 0.4682(2) 0.17869(14) 0.0554(6) Uani 1 1 d . . . . .
O3 O 0.3110(2) 0.1030(2) 0.07595(15) 0.0367(5) Uani 1 1 d . . . . .
F6 F 0.21072(18) 0.30635(17) 0.08426(13) 0.0506(6) Uani 1 1 d . . . . .
F5 F 0.2634(2) 0.34571(17) 0.20998(14) 0.0541(6) Uani 1 1 d . . . . .
O1 O -0.25266(18) -0.16262(19) 0.06081(14) 0.0348(5) Uani 1 1 d . . . . .
O6 O 0.11084(19) 0.2970(2) 0.29096(15) 0.0367(5) Uani 1 1 d . . . . .
O2 O -0.0204(2) 0.04678(19) 0.30395(14) 0.0368(5) Uani 1 1 d . . . . .
O4 O 0.2293(2) -0.19814(19) 0.10858(14) 0.0369(5) Uani 1 1 d . . . . .
O5 O 0.0013(2) 0.54021(18) 0.25308(16) 0.0399(6) Uani 1 1 d . . . . .
O7 O -0.4457(2) 0.1579(2) 0.19464(16) 0.0454(6) Uani 1 1 d . . . . .
O8 O -0.4105(2) 0.0548(2) -0.04164(14) 0.0423(6) Uani 1 1 d . . . . .
C8 C 0.2700(2) 0.0672(2) 0.11491(18) 0.0256(6) Uani 1 1 d . . . . .
C16 C 0.0318(2) 0.3052(2) 0.27925(17) 0.0257(6) Uani 1 1 d . . . . .
C10 C 0.2305(2) 0.0518(3) 0.32487(17) 0.0289(6) Uani 1 1 d . . . . .
H10 H 0.176131 0.016574 0.344035 0.035 Uiso 1 1 calc R U . . .
C15 C -0.0376(2) 0.4582(2) 0.25596(18) 0.0279(6) Uani 1 1 d . . . . .
C37 C 0.6464(2) 0.6117(2) 0.40059(16) 0.0213(5) Uani 1 1 d . . . . .
C1 C -0.1695(2) -0.1489(2) 0.09744(17) 0.0247(6) Uani 1 1 d . . . . .
C34 C 0.2833(3) 0.5991(3) 0.41159(19) 0.0285(6) Uani 1 1 d . . . . .
C40 C 0.7239(3) 0.6309(3) 0.35169(18) 0.0273(6) Uani 1 1 d . . . . .
C6 C -0.1270(3) -0.3197(2) 0.1181(2) 0.0346(7) Uani 1 1 d . . . . .
H6 H -0.188266 -0.357902 0.070536 0.042 Uiso 1 1 calc R U . . .
C23 C -0.3617(2) 0.1272(2) 0.01671(18) 0.0273(6) Uani 1 1 d . . . . .
C2 C -0.0230(2) -0.0189(2) 0.25141(18) 0.0263(6) Uani 1 1 d . . . . .
C22 C -0.3842(3) 0.1917(3) 0.16560(19) 0.0302(7) Uani 1 1 d . . . . .
C14 C 0.3092(3) 0.0197(3) 0.30692(17) 0.0273(6) Uani 1 1 d . . . . .
H14 H 0.316673 -0.041149 0.311408 0.033 Uiso 1 1 calc R U . . .
C33 C 0.3576(2) 0.7163(2) 0.42526(17) 0.0222(6) Uani 1 1 d . . . . .
C35 C 0.4407(3) 0.7744(3) 0.51149(18) 0.0293(6) Uani 1 1 d . . . . .
C29 C 0.3385(2) 0.4884(2) 0.16881(17) 0.0251(6) Uani 1 1 d . . . . .
C3 C -0.0207(3) -0.2244(3) 0.2484(2) 0.0374(8) Uani 1 1 d . . . . .
H3 H 0.002579 -0.186377 0.303969 0.045 Uiso 1 1 calc R U . . .
C11 C 0.2459(3) 0.1454(3) 0.30961(18) 0.0324(7) Uani 1 1 d . . . . .
H11 H 0.203531 0.183524 0.315960 0.039 Uiso 1 1 calc R U . . .
C39 C 0.5807(3) 0.4891(3) 0.37684(19) 0.0287(6) Uani 1 1 d . . . . .
C7 C -0.1291(3) -0.2726(3) 0.1946(2) 0.0360(8) Uani 1 1 d . . . . .
H7 H -0.191278 -0.272999 0.207562 0.043 Uiso 1 1 calc R U . . .
C32 C 0.2411(3) 0.5158(3) 0.1499(2) 0.0377(8) Uani 1 1 d . . . . .
C12 C 0.3361(3) 0.1715(3) 0.28310(19) 0.0341(7) Uani 1 1 d . . . . .
H12 H 0.365378 0.231195 0.269086 0.041 Uiso 1 1 calc R U . . .
C13 C 0.3757(2) 0.0943(3) 0.28088(18) 0.0310(7) Uani 1 1 d . . . . .
H13 H 0.435396 0.092487 0.264982 0.037 Uiso 1 1 calc R U . . .
C19 C -0.2126(3) 0.2416(3) 0.33709(19) 0.0327(7) Uani 1 1 d . . . . .
H19 H -0.270374 0.171152 0.312413 0.039 Uiso 1 1 calc R U . . .
C17 C -0.0429(3) 0.3825(3) 0.40403(18) 0.0328(7) Uani 1 1 d . . . . .
H17 H 0.033068 0.423308 0.432195 0.039 Uiso 1 1 calc R U . . .
C26 C -0.3117(3) 0.3390(3) 0.02381(19) 0.0337(7) Uani 1 1 d . . . . .
H26 H -0.311948 0.308242 -0.028268 0.040 Uiso 1 1 calc R U . . .
C4 C 0.0460(3) -0.2427(3) 0.2049(2) 0.0337(7) Uani 1 1 d . . . . .
H4 H 0.122105 -0.219953 0.226334 0.040 Uiso 1 1 calc R U . . .
C31 C 0.2949(3) 0.3672(3) 0.1524(2) 0.0378(8) Uani 1 1 d . . . . .
C30 C 0.4054(3) 0.5142(3) 0.11383(18) 0.0322(7) Uani 1 1 d . . . . .
C9 C 0.2194(2) -0.1233(3) 0.13697(18) 0.0256(6) Uani 1 1 d . . . A -1
C5 C -0.0193(3) -0.3009(2) 0.1240(2) 0.0336(7) Uani 1 1 d . . . . .
H5 H 0.005107 -0.323082 0.081387 0.040 Uiso 1 1 calc R U . . .
C36 C 0.2853(3) 0.7749(3) 0.4132(2) 0.0317(7) Uani 1 1 d . . . . .
C21 C -0.1177(3) 0.4231(3) 0.38253(18) 0.0330(7) Uani 1 1 d . . . . .
H21 H -0.100259 0.496334 0.393954 0.040 Uiso 1 1 calc R U . . .
C28 C -0.2543(3) 0.4426(3) 0.15563(19) 0.0300(7) Uani 1 1 d . . . . .
H28 H -0.209179 0.493997 0.207521 0.036 Uiso 1 1 calc R U . . .
C20 C -0.2218(3) 0.3369(3) 0.34151(18) 0.0304(7) Uani 1 1 d . . . . .
H20 H -0.286858 0.341574 0.320465 0.036 Uiso 1 1 calc R U . . .
C25 C -0.4030(3) 0.3124(3) 0.0490(2) 0.0361(8) Uani 1 1 d . . . . .
H25 H -0.475507 0.260950 0.016916 0.043 Uiso 1 1 calc R U . . .
C38 C 0.7155(3) 0.6642(3) 0.49047(18) 0.0293(6) Uani 1 1 d . . . . .
C27 C -0.2204(3) 0.4188(2) 0.0894(2) 0.0306(7) Uani 1 1 d . . . . .
H27 H -0.148283 0.451274 0.089157 0.037 Uiso 1 1 calc R U . . .
C18 C -0.1024(3) 0.2698(3) 0.37578(19) 0.0333(7) Uani 1 1 d . . . . .
H18 H -0.073200 0.221574 0.381822 0.040 Uiso 1 1 calc R U . . .
C24 C -0.3665(3) 0.3768(3) 0.1310(2) 0.0337(7) Uani 1 1 d . . . . .
H24 H -0.410441 0.375463 0.163604 0.040 Uiso 1 1 calc R U . . .
Cl1 Cl 0.9434(3) 0.0965(4) 0.5279(2) 0.1054(14) Uani 0.45 1 d D . P B -1
Cl2 Cl 1.0541(4) -0.0252(5) 0.4675(3) 0.0999(13) Uani 0.45 1 d D . P B -1
C45 C 0.9600(18) -0.0241(14) 0.5083(15) 0.140(10) Uani 0.45 1 d D . P B -1
H45A H 0.979472 -0.033965 0.558758 0.167 Uiso 0.45 1 calc R U P B -1
H45B H 0.889488 -0.085565 0.472637 0.167 Uiso 0.45 1 calc R U P B -1
Sb1 Sb -0.21367(3) 0.11791(3) 0.14974(2) 0.01929(7) Uani 0.81 1 d . . P C 1
P3 P -0.10051(6) 0.27783(6) 0.12717(4) 0.01981(13) Uani 1 1 d D . . . .
C41 C 0.5901(2) 0.8574(2) 0.28754(18) 0.0244(6) Uani 1 1 d . . . . .
C43A C 0.6280(4) 0.9371(3) 0.3745(3) 0.0346(9) Uani 0.77 1 d . . P D 1
C44A C 0.6890(4) 0.8702(4) 0.2606(3) 0.0363(10) Uani 0.77 1 d . . P D 1
C42A C 0.5110(4) 0.8829(4) 0.2334(3) 0.0390(11) Uani 0.77 1 d . . P D 1
F32 F 0.6721(2) 0.89896(17) 0.42362(13) 0.0532(6) Uani 1 1 d . . . . .
F35 F 0.77067(17) 0.8759(2) 0.31961(17) 0.0551(6) Uani 1 1 d . . . . .
F30A F 0.4949(6) 0.8348(8) 0.1576(6) 0.0476(15) Uani 0.77 1 d . . P D 1
F31 F 0.5423(2) 0.95108(17) 0.38968(15) 0.0495(6) Uani 1 1 d . . . . .
F36 F 0.6591(2) 0.7874(2) 0.19147(15) 0.0534(6) Uani 1 1 d . . . . .
F28 F 0.41477(17) 0.84889(19) 0.24650(17) 0.0563(7) Uani 1 1 d . . . . .
F33A F 0.7066(3) 1.0332(3) 0.3887(2) 0.0452(9) Uani 0.77 1 d . . P D 1
F34A F 0.7308(4) 0.9599(5) 0.2473(3) 0.0544(12) Uani 0.77 1 d . . P D 1
F29A F 0.5477(4) 0.9871(4) 0.2497(3) 0.0532(12) Uani 0.77 1 d . . P D 1
C43B C 0.5222(12) 0.9158(11) 0.3042(10) 0.035(3) Uani 0.23 1 d . . P D 2
C44B C 0.7038(12) 0.9176(11) 0.3554(10) 0.035(3) Uani 0.23 1 d . . P D 2
C42B C 0.6128(14) 0.8567(13) 0.2088(10) 0.041(4) Uani 0.23 1 d . . P D 2
F33B F 0.7462(10) 1.0230(10) 0.3757(8) 0.040(3) Uani 0.23 1 d . . P D 2
F34B F 0.6889(13) 0.9540(13) 0.2193(10) 0.049(4) Uani 0.23 1 d . . P D 2
F35B F 0.5284(18) 0.835(3) 0.1525(19) 0.043(5) Uani 0.23 1 d . . P D 2
F29B F 0.5566(12) 1.0067(10) 0.2888(8) 0.040(3) Uani 0.23 1 d . . P D 2
P4 P -0.1896(5) 0.1455(5) 0.1520(4) 0.0183(16) Uani 0.19 1 d D U P C 2

loop_
_atom_site_aniso_label
_atom_site_aniso_U_11
_atom_site_aniso_U_22
_atom_site_aniso_U_33
_atom_site_aniso_U_23
_atom_site_aniso_U_13
_atom_site_aniso_U_12
Ag1 0.02424(10) 0.02141(10) 0.01706(9) 0.00732(7) 0.00702(7) 0.01394(8)
Mo3 0.02108(11) 0.01801(10) 0.01818(10) 0.00708(8) 0.00643(8) 0.01111(8)
Mo2 0.02051(11) 0.02087(11) 0.01538(10) 0.00748(8) 0.00525(8) 0.01190(9)
Mo4 0.01996(10) 0.01893(10) 0.01875(10) 0.00744(8) 0.00689(8) 0.01067(8)
Mo1 0.02285(11) 0.01792(10) 0.01608(10) 0.00771(8) 0.00522(8) 0.00919(8)
P2 0.0217(3) 0.0206(3) 0.0192(3) 0.0095(3) 0.0069(3) 0.0123(3)
P1 0.0265(3) 0.0225(3) 0.0150(3) 0.0077(3) 0.0065(3) 0.0136(3)
Al1 0.0195(4) 0.0161(4) 0.0170(4) 0.0069(3) 0.0052(3) 0.0081(3)
F26 0.0414(11) 0.0455(11) 0.0229(9) 0.0179(8) 0.0137(8) 0.0244(9)
F11 0.0411(11) 0.0278(9) 0.0541(12) 0.0214(9) 0.0188(9) 0.0194(8)
F22 0.0543(12) 0.0380(11) 0.0474(11) 0.0284(9) 0.0251(10) 0.0332(10)
F14 0.0364(11) 0.0515(12) 0.0301(10) 0.0200(9) 0.0041(8) 0.0225(9)
O11 0.0266(10) 0.0241(10) 0.0221(10) 0.0095(8) 0.0058(8) 0.0158(8)
F19 0.0425(11) 0.0330(10) 0.0246(9) 0.0033(8) 0.0033(8) 0.0135(9)
F18 0.0396(11) 0.0549(13) 0.0427(11) 0.0260(10) 0.0082(9) 0.0304(10)
F2 0.0292(10) 0.0548(13) 0.0345(10) 0.0154(9) 0.0106(8) 0.0196(9)
O12 0.0288(11) 0.0194(10) 0.0266(10) 0.0118(8) 0.0125(9) 0.0103(8)
F24 0.0504(12) 0.0257(9) 0.0332(10) 0.0049(8) 0.0091(9) 0.0165(9)
F17 0.0554(13) 0.0327(11) 0.0553(13) 0.0172(10) 0.0226(11) 0.0286(10)
F12 0.0406(11) 0.0497(12) 0.0486(12) 0.0318(10) 0.0259(10) 0.0192(10)
F20 0.0543(13) 0.0529(12) 0.0281(9) 0.0237(9) 0.0225(9) 0.0317(11)
F1 0.0537(13) 0.0456(12) 0.0335(10) 0.0245(9) 0.0103(9) 0.0190(10)
F25 0.0474(12) 0.0536(12) 0.0439(11) 0.0279(10) 0.0274(10) 0.0386(10)
O9 0.0276(10) 0.0205(10) 0.0199(10) 0.0062(8) 0.0044(8) 0.0075(8)
F23 0.0393(11) 0.0314(10) 0.0661(14) 0.0228(10) 0.0305(11) 0.0162(9)
O10 0.0259(10) 0.0237(10) 0.0223(10) 0.0097(8) 0.0108(8) 0.0133(8)
F15 0.0391(11) 0.0351(11) 0.0309(10) 0.0073(8) -0.0004(9) -0.0008(9)
F10 0.0296(10) 0.0356(11) 0.0425(11) 0.0166(9) -0.0029(9) 0.0002(8)
F4 0.0566(14) 0.0284(10) 0.0494(13) 0.0031(9) 0.0084(11) 0.0230(10)
F21 0.0406(11) 0.0658(14) 0.0333(10) 0.0214(10) 0.0069(9) 0.0354(11)
F7 0.0400(12) 0.0672(15) 0.0319(11) 0.0055(10) -0.0036(9) 0.0295(11)
F9 0.0486(13) 0.0462(13) 0.0481(13) 0.0057(10) 0.0029(10) 0.0327(11)
F13 0.0506(13) 0.0567(13) 0.0256(10) 0.0097(9) 0.0186(9) 0.0246(11)
F27 0.0348(10) 0.0392(11) 0.0430(11) 0.0202(9) 0.0169(9) 0.0109(9)
F16 0.0498(13) 0.0736(16) 0.0700(15) 0.0442(13) 0.0422(12) 0.0463(13)
F3 0.0416(12) 0.0573(13) 0.0205(9) 0.0010(9) 0.0076(8) 0.0164(10)
F8 0.0273(11) 0.0701(16) 0.0506(13) 0.0058(12) 0.0155(10) 0.0144(11)
O3 0.0443(14) 0.0397(13) 0.0394(13) 0.0251(11) 0.0230(11) 0.0205(11)
F6 0.0420(12) 0.0336(11) 0.0387(11) -0.0066(9) -0.0001(9) 0.0003(9)
F5 0.0686(16) 0.0274(10) 0.0447(12) 0.0107(9) 0.0211(11) 0.0001(10)
O1 0.0268(12) 0.0406(13) 0.0367(12) 0.0178(11) 0.0069(10) 0.0145(10)
O6 0.0286(12) 0.0446(14) 0.0416(13) 0.0146(11) 0.0092(10) 0.0240(11)
O2 0.0408(13) 0.0327(12) 0.0321(12) 0.0046(10) 0.0183(10) 0.0140(10)
O4 0.0501(15) 0.0361(13) 0.0381(13) 0.0137(11) 0.0181(11) 0.0320(12)
O5 0.0351(13) 0.0238(12) 0.0515(15) 0.0184(11) 0.0033(11) 0.0068(10)
O7 0.0305(13) 0.0595(17) 0.0425(14) 0.0239(13) 0.0188(11) 0.0096(12)
O8 0.0464(15) 0.0311(13) 0.0306(13) 0.0002(10) 0.0032(11) 0.0117(11)
C8 0.0285(15) 0.0265(14) 0.0254(14) 0.0094(12) 0.0088(12) 0.0169(12)
C16 0.0285(15) 0.0234(14) 0.0230(14) 0.0066(11) 0.0057(12) 0.0126(12)
C10 0.0238(15) 0.0391(17) 0.0167(13) 0.0075(12) 0.0025(11) 0.0113(13)
C15 0.0238(14) 0.0252(15) 0.0287(15) 0.0086(12) 0.0022(12) 0.0098(12)
C37 0.0252(14) 0.0234(14) 0.0214(13) 0.0103(11) 0.0092(11) 0.0153(12)
C1 0.0289(15) 0.0224(14) 0.0234(14) 0.0106(11) 0.0092(12) 0.0105(12)
C34 0.0251(15) 0.0304(16) 0.0312(16) 0.0150(13) 0.0097(12) 0.0112(13)
C40 0.0307(16) 0.0327(16) 0.0268(15) 0.0150(13) 0.0121(12) 0.0190(13)
C6 0.0381(18) 0.0180(14) 0.0385(18) 0.0126(13) 0.0045(14) 0.0062(13)
C23 0.0267(15) 0.0267(15) 0.0278(15) 0.0090(13) 0.0077(12) 0.0130(13)
C2 0.0249(14) 0.0280(15) 0.0245(14) 0.0100(12) 0.0103(12) 0.0092(12)
C22 0.0238(15) 0.0344(17) 0.0293(16) 0.0113(13) 0.0068(13) 0.0114(13)
C14 0.0290(15) 0.0360(16) 0.0177(13) 0.0111(12) 0.0041(11) 0.0169(13)
C33 0.0209(13) 0.0236(14) 0.0220(13) 0.0081(11) 0.0072(11) 0.0106(11)
C35 0.0318(16) 0.0324(16) 0.0212(14) 0.0097(12) 0.0084(12) 0.0123(13)
C29 0.0251(14) 0.0243(14) 0.0200(13) 0.0040(11) 0.0044(11) 0.0099(12)
C3 0.058(2) 0.0305(16) 0.0279(16) 0.0211(14) 0.0121(15) 0.0178(16)
C11 0.0368(17) 0.0323(17) 0.0186(14) -0.0009(12) -0.0013(12) 0.0191(14)
C39 0.0365(17) 0.0267(15) 0.0324(16) 0.0145(13) 0.0159(13) 0.0191(13)
C7 0.0427(19) 0.0274(16) 0.050(2) 0.0272(15) 0.0246(16) 0.0143(14)
C32 0.0303(17) 0.045(2) 0.0277(16) 0.0027(14) 0.0037(13) 0.0186(15)
C12 0.0343(17) 0.0247(15) 0.0239(15) 0.0053(12) -0.0025(13) 0.0024(13)
C13 0.0192(14) 0.0439(19) 0.0242(15) 0.0123(14) 0.0025(12) 0.0111(13)
C19 0.0404(18) 0.0366(17) 0.0269(15) 0.0164(13) 0.0195(14) 0.0157(15)
C17 0.0361(17) 0.0442(19) 0.0171(14) 0.0058(13) 0.0060(12) 0.0228(15)
C26 0.052(2) 0.0391(18) 0.0251(15) 0.0174(14) 0.0109(14) 0.0331(16)
C4 0.0368(18) 0.0282(16) 0.0395(18) 0.0223(14) 0.0052(14) 0.0154(14)
C31 0.0388(19) 0.0242(16) 0.0328(17) 0.0019(13) 0.0072(15) 0.0050(14)
C30 0.0298(16) 0.0389(18) 0.0223(15) 0.0085(13) 0.0040(12) 0.0147(14)
C9 0.0294(15) 0.0332(16) 0.0251(14) 0.0160(12) 0.0117(12) 0.0203(13)
C5 0.0459(19) 0.0222(15) 0.0378(17) 0.0141(13) 0.0139(15) 0.0188(14)
C36 0.0342(17) 0.0366(17) 0.0360(17) 0.0178(14) 0.0168(14) 0.0227(15)
C21 0.0432(19) 0.0351(17) 0.0231(15) 0.0058(13) 0.0124(14) 0.0235(15)
C28 0.0422(18) 0.0258(15) 0.0293(15) 0.0107(12) 0.0092(14) 0.0245(14)
C20 0.0323(16) 0.0442(18) 0.0230(14) 0.0114(13) 0.0150(13) 0.0239(15)
C25 0.0376(18) 0.0397(19) 0.0334(17) 0.0119(15) 0.0018(14) 0.0271(16)
C38 0.0326(16) 0.0361(17) 0.0257(15) 0.0150(13) 0.0094(13) 0.0199(14)
C27 0.0435(18) 0.0248(15) 0.0393(17) 0.0209(13) 0.0179(15) 0.0234(14)
C18 0.048(2) 0.0443(19) 0.0267(15) 0.0228(14) 0.0182(14) 0.0306(16)
C24 0.0410(18) 0.0419(18) 0.0340(17) 0.0148(14) 0.0152(14) 0.0335(16)
Cl1 0.081(2) 0.085(3) 0.079(2) -0.013(2) -0.0156(18) 0.019(2)
Cl2 0.078(2) 0.114(4) 0.082(3) 0.024(3) 0.026(2) 0.027(3)
C45 0.17(2) 0.073(13) 0.146(19) 0.014(12) 0.100(17) 0.015(12)
Sb1 0.02246(16) 0.01618(15) 0.02273(14) 0.00951(12) 0.00961(12) 0.00971(14)
P3 0.0203(3) 0.0213(3) 0.0208(3) 0.0070(3) 0.0083(3) 0.0124(3)
C41 0.0246(14) 0.0222(14) 0.0313(15) 0.0159(12) 0.0110(12) 0.0105(12)
C43A 0.035(2) 0.0218(19) 0.040(2) 0.0115(18) 0.0109(19) 0.0075(17)
C44A 0.039(2) 0.038(2) 0.052(3) 0.031(2) 0.027(2) 0.022(2)
C42A 0.038(2) 0.029(2) 0.051(3) 0.018(2) 0.007(2) 0.0189(19)
F32 0.0686(16) 0.0320(11) 0.0338(11) 0.0144(9) -0.0020(10) 0.0054(10)
F35 0.0292(11) 0.0605(15) 0.097(2) 0.0497(14) 0.0254(12) 0.0255(10)
F30A 0.060(4) 0.053(2) 0.038(2) 0.0276(18) 0.007(3) 0.031(4)
F31 0.0616(14) 0.0311(11) 0.0636(15) 0.0131(10) 0.0395(12) 0.0227(10)
F36 0.0655(15) 0.0566(14) 0.0644(15) 0.0312(12) 0.0495(13) 0.0338(12)
F28 0.0289(11) 0.0438(13) 0.0942(19) 0.0223(13) 0.0111(12) 0.0226(10)
F33A 0.048(2) 0.0197(15) 0.051(2) 0.0120(14) 0.0127(17) 0.0011(15)
F34A 0.047(3) 0.056(2) 0.087(4) 0.055(3) 0.037(2) 0.022(2)
F29A 0.057(2) 0.031(2) 0.068(3) 0.023(2) 0.000(3) 0.0235(17)
C43B 0.031(7) 0.020(6) 0.051(9) 0.014(6) 0.012(7) 0.011(6)
C44B 0.034(8) 0.024(7) 0.048(9) 0.024(6) 0.009(7) 0.010(6)
C42B 0.050(10) 0.034(8) 0.043(9) 0.026(7) 0.023(8) 0.012(7)
F33B 0.039(7) 0.022(5) 0.049(7) 0.013(4) 0.013(5) 0.006(5)
F34B 0.059(10) 0.033(6) 0.078(11) 0.041(7) 0.048(8) 0.018(7)
F35B 0.043(11) 0.047(7) 0.040(7) 0.024(6) 0.013(8) 0.015(9)
F29B 0.038(6) 0.017(5) 0.062(8) 0.018(6) 0.007(7) 0.013(4)
P4 0.0161(18) 0.0199(19) 0.0189(17) 0.0096(10) 0.0088(10) 0.0048(11)

loop_
_atom_type_symbol
_atom_type_description
_atom_type_scat_dispersion_real
_atom_type_scat_dispersion_imag
_atom_type_scat_source
C C 0.0181 0.0091 'International Tables Vol C Tables 4.2.6.8 and 6.1.1.4'
H H 0.0000 0.0000 'International Tables Vol C Tables 4.2.6.8 and 6.1.1.4'
Ag Ag 0.1306 4.2820 'International Tables Vol C Tables 4.2.6.8 and 6.1.1.4'
Al Al 0.2130 0.2455 'International Tables Vol C Tables 4.2.6.8 and 6.1.1.4'
Cl Cl 0.3639 0.7018 'International Tables Vol C Tables 4.2.6.8 and 6.1.1.4'
F F 0.0727 0.0534 'International Tables Vol C Tables 4.2.6.8 and 6.1.1.4'
Mo Mo -0.0483 2.7339 'International Tables Vol C Tables 4.2.6.8 and 6.1.1.4'
O O 0.0492 0.0322 'International Tables Vol C Tables 4.2.6.8 and 6.1.1.4'
P P 0.2955 0.4335 'International Tables Vol C Tables 4.2.6.8 and 6.1.1.4'
Sb Sb -0.0562 5.8946 'International Tables Vol C Tables 4.2.6.8 and 6.1.1.4'

loop_
_exptl_crystal_face_index_h
_exptl_crystal_face_index_k
_exptl_crystal_face_index_l
_exptl_crystal_face_perp_dist
9 -5 -1 0.1235
0 1 10 0.0568
-9 5 2 0.1612
0 -1 -10 0.0459
-7 0 9 0.1379
0 6 5 0.0935
0 7 -11 0.0734
-2 8 -9 0.0915
-6 3 -6 0.1216
8 2 -5 0.1431
0 8 1 0.1009
0 9 -6 0.0847
8 -8 2 0.1105
-2 -8 3 0.0903
-8 0 0 0.1232

loop_
_geom_angle_atom_site_label_1
_geom_angle_atom_site_label_2
_geom_angle_atom_site_label_3
_geom_angle
_geom_angle_site_symmetry_1
_geom_angle_site_symmetry_3
_geom_angle_publ_flag
P2 Ag1 P1 111.32(2) . 2 ?
P2 Ag1 Sb1 104.200(18) . . ?
P2 Ag1 P3 137.42(2) . . ?
P2 Ag1 P4 107.66(15) . . ?
P1 Ag1 Sb1 133.527(19) 2 . ?
P1 Ag1 P3 108.64(2) 2 . ?
P1 Ag1 P4 134.49(15) 2 . ?
P3 Ag1 Sb1 54.122(18) . . ?
P3 Ag1 P4 47.38(14) . . ?
C16 Mo3 Mo4 127.84(9) . . ?
C16 Mo3 C15 90.31(13) . . ?
C16 Mo3 C19 115.65(12) . . ?
C16 Mo3 C17 83.49(12) . . ?
C16 Mo3 C21 116.21(12) . . ?
C16 Mo3 C20 140.06(12) . . ?
C16 Mo3 C18 83.56(12) . . ?
C16 Mo3 Sb1 88.74(8) . . ?
C16 Mo3 P3 77.86(9) . . ?
C16 Mo3 P4 85.43(17) . . ?
C15 Mo3 Mo4 83.64(9) . . ?
C15 Mo3 C19 140.42(13) . . ?
C15 Mo3 C17 98.08(13) . . ?
C15 Mo3 C21 84.00(13) . . ?
C15 Mo3 C20 106.42(13) . . ?
C15 Mo3 C18 133.82(13) . . ?
C15 Mo3 Sb1 127.17(9) . . ?
C15 Mo3 P3 72.13(9) . . ?
C15 Mo3 P4 121.08(17) . . ?
C19 Mo3 Mo4 100.39(9) . . ?
C19 Mo3 C20 34.92(12) . . ?
C19 Mo3 Sb1 84.95(8) . . ?
C19 Mo3 P3 139.41(9) . . ?
C19 Mo3 P4 91.79(15) . . ?
C17 Mo3 Mo4 148.68(8) . . ?
C17 Mo3 C19 58.99(13) . . ?
C17 Mo3 C21 35.67(12) . . ?
C17 Mo3 C20 58.80(11) . . ?
C17 Mo3 C18 35.80(13) . . ?
C17 Mo3 Sb1 134.16(9) . . ?
C17 Mo3 P3 158.73(9) . . ?
C17 Mo3 P4 139.27(18) . . ?
C21 Mo3 Mo4 114.55(8) . . ?
C21 Mo3 C19 58.29(12) . . ?
C21 Mo3 C20 34.79(12) . . ?
C21 Mo3 Sb1 141.39(9) . . ?
C21 Mo3 P3 152.68(9) . . ?
C21 Mo3 P4 148.01(15) . . ?
C20 Mo3 Mo4 90.56(8) . . ?
C20 Mo3 Sb1 107.52(8) . . ?
C20 Mo3 P3 141.48(8) . . ?
C20 Mo3 P4 113.76(15) . . ?
C18 Mo3 Mo4 134.52(9) . . ?
C18 Mo3 C19 35.21(12) . . ?
C18 Mo3 C21 58.96(12) . . ?
C18 Mo3 C20 58.53(11) . . ?
C18 Mo3 Sb1 98.50(9) . . ?
C18 Mo3 P3 148.36(9) . . ?
C18 Mo3 P4 104.04(17) . . ?
Sb1 Mo3 Mo4 56.982(9) . . ?
P3 Mo3 Mo4 50.946(16) . . ?
P3 Mo3 Sb1 56.100(18) . . ?
P4 Mo3 Mo4 55.73(16) . . ?
P4 Mo3 P3 49.51(14) . . ?
P2 Mo2 Mo1 54.094(17) . . ?
P2 Mo2 P1 49.80(2) . . ?
P1 Mo2 Mo1 51.205(17) . . ?
C8 Mo2 Mo1 130.18(9) . . ?
C8 Mo2 P2 89.00(9) . . ?
C8 Mo2 P1 79.96(9) . . ?
C8 Mo2 C10 141.14(12) . . ?
C8 Mo2 C14 122.99(12) . . ?
C8 Mo2 C11 112.15(12) . . ?
C8 Mo2 C12 82.89(12) . . ?
C8 Mo2 C13 88.31(12) . . ?
C10 Mo2 Mo1 85.18(8) . . ?
C10 Mo2 P2 104.55(8) . . ?
C10 Mo2 P1 136.21(8) . . ?
C14 Mo2 Mo1 105.99(8) . . ?
C14 Mo2 P2 139.46(8) . . ?
C14 Mo2 P1 148.93(8) . . ?
C14 Mo2 C10 34.94(11) . . ?
C14 Mo2 C11 58.75(11) . . ?
C11 Mo2 Mo1 99.83(9) . . ?
C11 Mo2 P2 87.87(8) . . ?
C11 Mo2 P1 136.71(8) . . ?
C11 Mo2 C10 34.88(12) . . ?
C12 Mo2 Mo1 135.17(9) . . ?
C12 Mo2 P2 107.32(9) . . ?
C12 Mo2 P1 151.27(9) . . ?
C12 Mo2 C10 58.39(12) . . ?
C12 Mo2 C14 59.21(12) . . ?
C12 Mo2 C11 35.38(13) . . ?
C13 Mo2 Mo1 141.48(8) . . ?
C13 Mo2 P2 143.11(9) . . ?
C13 Mo2 P1 162.91(9) . . ?
C13 Mo2 C10 59.01(11) . . ?
C13 Mo2 C14 36.02(11) . . ?
C13 Mo2 C11 59.49(12) . . ?
C13 Mo2 C12 35.90(13) . . ?
C9 Mo2 Mo1 87.10(9) . . ?
C9 Mo2 P2 122.44(9) . . ?
C9 Mo2 P1 73.09(9) . . ?
C9 Mo2 C8 87.44(12) . . ?
C9 Mo2 C10 113.33(12) . . ?
C9 Mo2 C14 86.34(12) . . ?
C9 Mo2 C11 145.03(12) . . ?
C9 Mo2 C12 129.04(13) . . ?
C9 Mo2 C13 94.17(12) . . ?
C23 Mo4 Mo3 129.35(9) . . ?
C23 Mo4 C26 83.00(12) . . ?
C23 Mo4 C28 140.12(12) . . ?
C23 Mo4 C25 84.26(12) . . ?
C23 Mo4 C27 114.59(12) . . ?
C23 Mo4 C24 117.59(12) . . ?
C23 Mo4 Sb1 74.26(9) . . ?
C23 Mo4 P3 95.72(9) . . ?
C23 Mo4 P4 78.60(16) . . ?
C22 Mo4 Mo3 83.25(9) . . ?
C22 Mo4 C23 89.58(13) . . ?
C22 Mo4 C26 131.29(13) . . ?
C22 Mo4 C28 107.18(13) . . ?
C22 Mo4 C25 95.66(14) . . ?
C22 Mo4 C27 140.42(13) . . ?
C22 Mo4 C24 83.12(13) . . ?
C22 Mo4 Sb1 75.01(10) . . ?
C22 Mo4 P3 126.84(9) . . ?
C22 Mo4 P4 81.49(15) . . ?
C26 Mo4 Mo3 136.35(9) . . ?
C26 Mo4 C28 58.56(11) . . ?
C26 Mo4 C27 35.16(12) . . ?
C26 Mo4 C24 59.18(12) . . ?
C26 Mo4 Sb1 145.45(8) . . ?
C26 Mo4 P3 101.83(9) . . ?
C26 Mo4 P4 142.24(15) . . ?
C28 Mo4 Mo3 89.18(8) . . ?
C28 Mo4 Sb1 144.41(8) . . ?
C28 Mo4 P3 101.79(8) . . ?
C28 Mo4 P4 138.46(15) . . ?
C25 Mo4 Mo3 146.26(9) . . ?
C25 Mo4 C26 35.80(13) . . ?
C25 Mo4 C28 58.79(12) . . ?
C25 Mo4 C27 58.86(13) . . ?
C25 Mo4 C24 35.87(12) . . ?
C25 Mo4 Sb1 156.45(9) . . ?
C25 Mo4 P3 137.49(10) . . ?
C25 Mo4 P4 162.62(16) . . ?
C27 Mo4 Mo3 101.66(8) . . ?
C27 Mo4 C28 34.86(11) . . ?
C27 Mo4 Sb1 139.64(8) . . ?
C27 Mo4 P3 83.46(8) . . ?
C27 Mo4 P4 131.84(14) . . ?
C24 Mo4 Mo3 111.19(8) . . ?
C24 Mo4 C28 34.74(12) . . ?
C24 Mo4 C27 58.27(12) . . ?
C24 Mo4 Sb1 155.26(9) . . ?
C24 Mo4 P3 136.46(9) . . ?
C24 Mo4 P4 157.55(16) . . ?
Sb1 Mo4 Mo3 55.411(9) . . ?
P3 Mo4 Mo3 53.356(17) . . ?
P3 Mo4 Sb1 56.196(19) . . ?
P3 Mo4 P4 48.49(12) . . ?
P4 Mo4 Mo3 50.75(14) . . ?
P2 Mo1 Mo2 51.105(16) . . ?
P1 Mo1 Mo2 53.693(18) . . ?
P1 Mo1 P2 49.60(2) . . ?
C1 Mo1 Mo2 130.73(8) . . ?
C1 Mo1 P2 81.06(8) . . ?
C1 Mo1 P1 88.37(8) . . ?
C1 Mo1 C6 82.60(12) . . ?
C1 Mo1 C3 122.44(13) . . ?
C1 Mo1 C7 87.95(13) . . ?
C1 Mo1 C4 140.58(12) . . ?
C1 Mo1 C5 111.77(12) . . ?
C6 Mo1 Mo2 133.37(9) . . ?
C6 Mo1 P2 151.33(9) . . ?
C6 Mo1 P1 106.67(9) . . ?
C6 Mo1 C3 59.01(12) . . ?
C6 Mo1 C4 58.15(12) . . ?
C6 Mo1 C5 35.10(13) . . ?
C2 Mo1 Mo2 87.43(9) . . ?
C2 Mo1 P2 72.44(9) . . ?
C2 Mo1 P1 121.69(9) . . ?
C2 Mo1 C1 88.69(12) . . ?
C2 Mo1 C6 130.55(13) . . ?
C2 Mo1 C3 86.87(13) . . ?
C2 Mo1 C7 95.62(13) . . ?
C2 Mo1 C4 113.03(13) . . ?
C2 Mo1 C5 145.23(12) . . ?
C3 Mo1 Mo2 106.36(10) . . ?
C3 Mo1 P2 148.84(9) . . ?
C3 Mo1 P1 139.96(10) . . ?
C3 Mo1 C4 34.79(13) . . ?
C3 Mo1 C5 58.54(12) . . ?
C7 Mo1 Mo2 141.31(9) . . ?
C7 Mo1 P2 163.84(9) . . ?
C7 Mo1 P1 142.40(9) . . ?
C7 Mo1 C6 35.80(13) . . ?
C7 Mo1 C3 35.82(13) . . ?
C7 Mo1 C4 58.68(13) . . ?
C7 Mo1 C5 59.12(13) . . ?
C4 Mo1 Mo2 84.61(8) . . ?
C4 Mo1 P2 135.64(9) . . ?
C4 Mo1 P1 105.18(9) . . ?
C5 Mo1 Mo2 98.36(9) . . ?
C5 Mo1 P2 136.27(9) . . ?
C5 Mo1 P1 87.94(9) . . ?
C5 Mo1 C4 34.85(12) . . ?
Ag1 P2 Mo1 131.49(3) . . ?
Mo2 P2 Ag1 153.56(3) . . ?
Mo2 P2 Mo1 74.80(2) . . ?
P1 P2 Ag1 118.40(3) . . ?
P1 P2 Mo2 67.16(3) . . ?
P1 P2 Mo1 62.72(3) . . ?
Ag1 P1 Mo2 127.54(3) 2 . ?
Mo1 P1 Ag1 156.99(3) . 2 ?
Mo1 P1 Mo2 75.10(2) . . ?
P2 P1 Ag1 123.08(4) . 2 ?
P2 P1 Mo2 63.04(3) . . ?
P2 P1 Mo1 67.67(3) . . ?
O11 Al1 O12 112.16(11) . . ?
O11 Al1 O9 108.44(10) . . ?
O12 Al1 O9 107.03(10) . . ?
O10 Al1 O11 108.45(10) . . ?
O10 Al1 O12 106.85(10) . . ?
O10 Al1 O9 113.98(11) . . ?
C37 O11 Al1 147.84(19) . . ?
C41 O12 Al1 146.9(2) . . ?
C29 O9 Al1 146.6(2) . . ?
C33 O10 Al1 148.20(19) . . ?
O3 C8 Mo2 177.1(3) . . ?
O6 C16 Mo3 175.0(3) . . ?
Mo2 C10 H10 123.2 . . ?
C14 C10 Mo2 70.69(17) . . ?
C14 C10 H10 125.7 . . ?
C14 C10 C11 108.6(3) . . ?
C11 C10 Mo2 72.01(17) . . ?
C11 C10 H10 125.7 . . ?
O5 C15 Mo3 176.3(3) . . ?
O11 C37 C40 111.1(2) . . ?
O11 C37 C39 110.6(2) . . ?
O11 C37 C38 107.9(2) . . ?
C40 C37 C39 109.0(2) . . ?
C40 C37 C38 109.1(2) . . ?
C39 C37 C38 109.0(2) . . ?
O1 C1 Mo1 175.4(3) . . ?
F11 C34 F12 107.6(3) . . ?
F11 C34 C33 110.2(2) . . ?
F12 C34 C33 113.2(3) . . ?
F10 C34 F11 107.2(3) . . ?
F10 C34 F12 107.8(3) . . ?
F10 C34 C33 110.5(2) . . ?
F26 C40 F25 107.4(2) . . ?
F26 C40 F27 107.2(2) . . ?
F26 C40 C37 110.9(2) . . ?
F25 C40 C37 112.8(2) . . ?
F27 C40 F25 107.2(3) . . ?
F27 C40 C37 111.0(2) . . ?
Mo1 C6 H6 120.3 . . ?
C7 C6 Mo1 71.53(18) . . ?
C7 C6 H6 125.6 . . ?
C5 C6 Mo1 74.25(18) . . ?
C5 C6 H6 125.6 . . ?
C5 C6 C7 108.8(3) . . ?
O8 C23 Mo4 173.6(3) . . ?
O2 C2 Mo1 178.1(3) . . ?
O7 C22 Mo4 173.3(3) . . ?
Mo2 C14 H14 120.8 . . ?
C10 C14 Mo2 74.38(17) . . ?
C10 C14 H14 126.0 . . ?
C10 C14 C13 108.1(3) . . ?
C13 C14 Mo2 70.61(16) . . ?
C13 C14 H14 126.0 . . ?
O10 C33 C34 110.9(2) . . ?
O10 C33 C35 110.4(2) . . ?
O10 C33 C36 107.9(2) . . ?
C34 C33 C35 109.3(2) . . ?
C34 C33 C36 108.9(2) . . ?
C35 C33 C36 109.5(2) . . ?
F14 C35 F13 107.7(3) . . ?
F14 C35 C33 111.0(3) . . ?
F15 C35 F14 107.9(3) . . ?
F15 C35 F13 107.2(3) . . ?
F15 C35 C33 110.5(2) . . ?
F13 C35 C33 112.4(3) . . ?
O9 C29 C32 110.5(2) . . ?
O9 C29 C31 107.7(3) . . ?
O9 C29 C30 111.4(2) . . ?
C32 C29 C30 109.0(3) . . ?
C31 C29 C32 109.5(3) . . ?
C31 C29 C30 108.7(3) . . ?
Mo1 C3 H3 120.6 . . ?
C7 C3 Mo1 70.85(17) . . ?
C7 C3 H3 126.0 . . ?
C4 C3 Mo1 74.36(18) . . ?
C4 C3 H3 126.0 . . ?
C4 C3 C7 108.0(3) . . ?
Mo2 C11 H11 122.0 . . ?
C10 C11 Mo2 73.11(17) . . ?
C10 C11 H11 126.4 . . ?
C10 C11 C12 107.2(3) . . ?
C12 C11 Mo2 70.26(17) . . ?
C12 C11 H11 126.4 . . ?
F22 C39 F24 106.6(2) . . ?
F22 C39 C37 112.3(3) . . ?
F24 C39 C37 110.9(2) . . ?
F23 C39 F22 108.3(3) . . ?
F23 C39 F24 107.2(3) . . ?
F23 C39 C37 111.3(2) . . ?
Mo1 C7 H7 119.5 . . ?
C6 C7 Mo1 72.68(18) . . ?
C6 C7 C3 107.2(3) . . ?
C6 C7 H7 126.4 . . ?
C3 C7 Mo1 73.34(18) . . ?
C3 C7 H7 126.4 . . ?
F7 C32 C29 112.7(3) . . ?
F9 C32 F7 107.6(3) . . ?
F9 C32 F8 107.7(3) . . ?
F9 C32 C29 110.8(3) . . ?
F8 C32 F7 107.4(3) . . ?
F8 C32 C29 110.5(3) . . ?
Mo2 C12 H12 120.4 . . ?
C11 C12 Mo2 74.36(18) . . ?
C11 C12 H12 125.5 . . ?
C13 C12 Mo2 71.42(18) . . ?
C13 C12 C11 109.0(3) . . ?
C13 C12 H12 125.5 . . ?
Mo2 C13 H13 119.5 . . ?
C14 C13 Mo2 73.37(17) . . ?
C14 C13 H13 126.4 . . ?
C12 C13 Mo2 72.68(17) . . ?
C12 C13 C14 107.2(3) . . ?
C12 C13 H13 126.4 . . ?
Mo3 C19 H19 121.8 . . ?
C20 C19 Mo3 73.10(18) . . ?
C20 C19 H19 126.0 . . ?
C18 C19 Mo3 70.79(18) . . ?
C18 C19 H19 126.0 . . ?
C18 C19 C20 108.0(3) . . ?
Mo3 C17 H17 119.6 . . ?
C21 C17 Mo3 73.35(18) . . ?
C21 C17 H17 126.3 . . ?
C18 C17 Mo3 72.64(18) . . ?
C18 C17 H17 126.3 . . ?
C18 C17 C21 107.4(3) . . ?
Mo4 C26 H26 120.0 . . ?
C25 C26 Mo4 71.66(18) . . ?
C25 C26 H26 126.0 . . ?
C27 C26 Mo4 74.15(17) . . ?
C27 C26 H26 126.0 . . ?
C27 C26 C25 108.0(3) . . ?
Mo1 C4 H4 123.1 . . ?
C3 C4 Mo1 70.85(18) . . ?
C3 C4 H4 125.7 . . ?
C3 C4 C5 108.5(3) . . ?
C5 C4 Mo1 71.95(18) . . ?
C5 C4 H4 125.7 . . ?
F4 C31 C29 110.3(3) . . ?
F6 C31 F4 107.3(3) . . ?
F6 C31 C29 112.3(3) . . ?
F5 C31 F4 107.3(3) . . ?
F5 C31 F6 108.1(3) . . ?
F5 C31 C29 111.4(3) . . ?
F2 C30 F1 106.8(3) . . ?
F2 C30 F3 107.3(3) . . ?
F2 C30 C29 111.0(3) . . ?
F1 C30 F3 107.2(3) . . ?
F1 C30 C29 111.5(3) . . ?
F3 C30 C29 112.8(3) . . ?
O4 C9 Mo2 178.9(3) . . ?
Mo1 C5 H5 121.6 . . ?
C6 C5 Mo1 70.65(18) . . ?
C6 C5 C4 107.4(3) . . ?
C6 C5 H5 126.3 . . ?
C4 C5 Mo1 73.20(18) . . ?
C4 C5 H5 126.3 . . ?
F18 C36 F17 106.7(3) . . ?
F18 C36 F16 107.6(3) . . ?
F18 C36 C33 110.7(3) . . ?
F17 C36 F16 107.8(3) . . ?
F17 C36 C33 111.0(3) . . ?
F16 C36 C33 112.7(3) . . ?
Mo3 C21 H21 120.9 . . ?
C17 C21 Mo3 70.98(17) . . ?
C17 C21 H21 125.7 . . ?
C20 C21 Mo3 74.13(17) . . ?
C20 C21 C17 108.6(3) . . ?
C20 C21 H21 125.7 . . ?
Mo4 C28 H28 123.0 . . ?
C27 C28 Mo4 71.69(17) . . ?
C27 C28 H28 126.1 . . ?
C24 C28 Mo4 70.85(18) . . ?
C24 C28 H28 126.1 . . ?
C24 C28 C27 107.8(3) . . ?
Mo3 C20 H20 122.5 . . ?
C19 C20 Mo3 71.99(17) . . ?
C19 C20 H20 126.1 . . ?
C21 C20 Mo3 71.08(18) . . ?
C21 C20 C19 107.9(3) . . ?
C21 C20 H20 126.1 . . ?
Mo4 C25 H25 119.7 . . ?
C26 C25 Mo4 72.54(18) . . ?
C26 C25 H25 126.3 . . ?
C26 C25 C24 107.5(3) . . ?
C24 C25 Mo4 73.33(18) . . ?
C24 C25 H25 126.3 . . ?
F19 C38 F20 107.9(3) . . ?
F19 C38 F21 107.6(3) . . ?
F19 C38 C37 110.5(2) . . ?
F20 C38 F21 107.6(2) . . ?
F20 C38 C37 110.9(3) . . ?
F21 C38 C37 112.1(3) . . ?
Mo4 C27 H27 121.7 . . ?
C26 C27 Mo4 70.69(18) . . ?
C26 C27 C28 108.4(3) . . ?
C26 C27 H27 125.8 . . ?
C28 C27 Mo4 73.45(18) . . ?
C28 C27 H27 125.8 . . ?
Mo3 C18 H18 120.3 . . ?
C19 C18 Mo3 74.00(18) . . ?
C19 C18 C17 108.2(3) . . ?
C19 C18 H18 125.9 . . ?
C17 C18 Mo3 71.56(18) . . ?
C17 C18 H18 125.9 . . ?
Mo4 C24 H24 120.7 . . ?
C28 C24 Mo4 74.41(17) . . ?
C28 C24 C25 108.3(3) . . ?
C28 C24 H24 125.9 . . ?
C25 C24 Mo4 70.80(17) . . ?
C25 C24 H24 125.9 . . ?
Cl1 C45 H45A 108.7 . . ?
Cl1 C45 H45B 108.7 . . ?
Cl2 C45 Cl1 114.1(10) . . ?
Cl2 C45 H45A 108.7 . . ?
Cl2 C45 H45B 108.7 . . ?
H45A C45 H45B 107.6 . . ?
Mo3 Sb1 Ag1 99.135(14) . . ?
Mo3 Sb1 Mo4 67.607(10) . . ?
Mo4 Sb1 Ag1 104.578(14) . . ?
P3 Sb1 Ag1 56.121(18) . . ?
P3 Sb1 Mo3 58.053(18) . . ?
P3 Sb1 Mo4 55.304(18) . . ?
Mo3 P3 Ag1 114.19(3) . . ?
Mo4 P3 Ag1 126.93(3) . . ?
Mo4 P3 Mo3 75.70(2) . . ?
Mo4 P3 Sb1 68.50(2) . . ?
Sb1 P3 Ag1 69.76(2) . . ?
Sb1 P3 Mo3 65.847(19) . . ?
P4 P3 Ag1 69.58(17) . . ?
P4 P3 Mo3 63.69(17) . . ?
P4 P3 Mo4 70.36(18) . . ?
O12 C41 C43A 112.3(3) . . ?
O12 C41 C44A 107.4(3) . . ?
O12 C41 C42A 109.4(3) . . ?
O12 C41 C43B 111.7(6) . . ?
O12 C41 C44B 110.8(5) . . ?
O12 C41 C42B 107.4(6) . . ?
C43A C41 C42A 108.5(3) . . ?
C44A C41 C43A 109.9(3) . . ?
C44A C41 C42A 109.3(3) . . ?
C43B C41 C44B 109.5(9) . . ?
C43B C41 C42B 110.6(9) . . ?
C42B C41 C44B 106.6(9) . . ?
F32 C43A C41 108.7(3) . . ?
F32 C43A F31 112.3(4) . . ?
F31 C43A C41 109.6(3) . . ?
F33A C43A C41 112.3(4) . . ?
F33A C43A F32 105.9(4) . . ?
F33A C43A F31 108.0(4) . . ?
F35 C44A C41 108.9(3) . . ?
F36 C44A C41 109.6(3) . . ?
F36 C44A F35 112.0(4) . . ?
F34A C44A C41 113.3(4) . . ?
F34A C44A F35 106.3(4) . . ?
F34A C44A F36 106.8(4) . . ?
F30A C42A C41 111.5(5) . . ?
F30A C42A F28 109.7(5) . . ?
F30A C42A F29A 107.7(6) . . ?
F28 C42A C41 108.1(4) . . ?
F29A C42A C41 112.3(4) . . ?
F29A C42A F28 107.4(4) . . ?
F31 C43B C41 106.5(10) . . ?
F28 C43B C41 106.6(9) . . ?
F28 C43B F31 122.3(11) . . ?
F29B C43B C41 111.1(12) . . ?
F29B C43B F31 106.1(11) . . ?
F29B C43B F28 104.1(12) . . ?
F32 C44B C41 101.1(9) . . ?
F35 C44B C41 103.0(10) . . ?
F35 C44B F32 125.0(10) . . ?
F33B C44B C41 112.3(11) . . ?
F33B C44B F32 105.4(12) . . ?
F33B C44B F35 109.7(11) . . ?
F36 C42B C41 106.6(10) . . ?
F34B C42B C41 111.1(13) . . ?
F34B C42B F36 105.8(13) . . ?
F35B C42B C41 113.1(15) . . ?
F35B C42B F36 114.3(19) . . ?
F35B C42B F34B 105.9(19) . . ?
Mo3 P4 Ag1 111.8(2) . . ?
Mo3 P4 Mo4 73.53(18) . . ?
Mo4 P4 Ag1 114.6(2) . . ?
P3 P4 Ag1 63.04(14) . . ?
P3 P4 Mo3 66.80(17) . . ?
P3 P4 Mo4 61.15(17) . . ?

loop_
_geom_bond_atom_site_label_1
_geom_bond_atom_site_label_2
_geom_bond_distance
_geom_bond_site_symmetry_2
_geom_bond_publ_flag
Ag1 P2 2.4854(7) . ?
Ag1 P1 2.4968(7) 2 ?
Ag1 Sb1 2.8941(4) . ?
Ag1 P3 2.5609(7) . ?
Ag1 P4 2.692(6) . ?
Mo3 Mo4 3.0859(3) . ?
Mo3 C16 1.986(3) . ?
Mo3 C15 2.001(3) . ?
Mo3 C19 2.354(3) . ?
Mo3 C17 2.298(3) . ?
Mo3 C21 2.329(3) . ?
Mo3 C20 2.368(3) . ?
Mo3 C18 2.312(3) . ?
Mo3 Sb1 2.7476(4) . ?
Mo3 P3 2.5551(7) . ?
Mo3 P4 2.492(6) . ?
Mo2 Mo1 3.0322(3) . ?
Mo2 P2 2.4455(7) . ?
Mo2 P1 2.5285(7) . ?
Mo2 C8 2.006(3) . ?
Mo2 C10 2.368(3) . ?
Mo2 C14 2.321(3) . ?
Mo2 C11 2.354(3) . ?
Mo2 C12 2.301(3) . ?
Mo2 C13 2.285(3) . ?
Mo2 C9 1.999(3) . ?
Mo4 C23 1.988(3) . ?
Mo4 C22 1.988(3) . ?
Mo4 C26 2.305(3) . ?
Mo4 C28 2.372(3) . ?
Mo4 C25 2.293(3) . ?
Mo4 C27 2.349(3) . ?
Mo4 C24 2.326(3) . ?
Mo4 Sb1 2.7985(4) . ?
Mo4 P3 2.4730(7) . ?
Mo4 P4 2.659(7) . ?
Mo1 P2 2.5451(7) . ?
Mo1 P1 2.4455(7) . ?
Mo1 C1 2.005(3) . ?
Mo1 C6 2.309(3) . ?
Mo1 C2 1.994(3) . ?
Mo1 C3 2.327(3) . ?
Mo1 C7 2.294(3) . ?
Mo1 C4 2.372(3) . ?
Mo1 C5 2.355(3) . ?
P2 P1 2.0954(10) . ?
Al1 O11 1.727(2) . ?
Al1 O12 1.728(2) . ?
Al1 O9 1.731(2) . ?
Al1 O10 1.724(2) . ?
F26 C40 1.329(3) . ?
F11 C34 1.329(4) . ?
F22 C39 1.337(4) . ?
F14 C35 1.328(4) . ?
O11 C37 1.350(3) . ?
F19 C38 1.324(4) . ?
F18 C36 1.326(4) . ?
F2 C30 1.323(4) . ?
O12 C41 1.347(3) . ?
F24 C39 1.343(4) . ?
F17 C36 1.329(4) . ?
F12 C34 1.335(4) . ?
F20 C38 1.327(4) . ?
F1 C30 1.331(4) . ?
F25 C40 1.337(4) . ?
O9 C29 1.351(3) . ?
F23 C39 1.321(4) . ?
O10 C33 1.349(3) . ?
F15 C35 1.325(4) . ?
F10 C34 1.324(4) . ?
F4 C31 1.341(4) . ?
F21 C38 1.344(4) . ?
F7 C32 1.344(4) . ?
F9 C32 1.319(4) . ?
F13 C35 1.339(4) . ?
F27 C40 1.329(4) . ?
F16 C36 1.336(4) . ?
F3 C30 1.336(4) . ?
F8 C32 1.334(4) . ?
O3 C8 1.138(4) . ?
F6 C31 1.341(4) . ?
F5 C31 1.316(4) . ?
O1 C1 1.137(4) . ?
O6 C16 1.140(4) . ?
O2 C2 1.147(4) . ?
O4 C9 1.141(4) . ?
O5 C15 1.139(4) . ?
O7 C22 1.145(4) . ?
O8 C23 1.141(4) . ?
C10 H10 0.9500 . ?
C10 C14 1.408(4) . ?
C10 C11 1.415(5) . ?
C37 C40 1.556(4) . ?
C37 C39 1.557(4) . ?
C37 C38 1.558(4) . ?
C34 C33 1.555(4) . ?
C6 H6 0.9500 . ?
C6 C7 1.415(5) . ?
C6 C5 1.407(5) . ?
C14 H14 0.9500 . ?
C14 C13 1.424(5) . ?
C33 C35 1.558(4) . ?
C33 C36 1.560(4) . ?
C29 C32 1.554(4) . ?
C29 C31 1.554(4) . ?
C29 C30 1.559(4) . ?
C3 H3 0.9500 . ?
C3 C7 1.421(5) . ?
C3 C4 1.405(5) . ?
C11 H11 0.9500 . ?
C11 C12 1.415(5) . ?
C7 H7 0.9500 . ?
C12 H12 0.9500 . ?
C12 C13 1.413(5) . ?
C13 H13 0.9500 . ?
C19 H19 0.9500 . ?
C19 C20 1.417(5) . ?
C19 C18 1.412(5) . ?
C17 H17 0.9500 . ?
C17 C21 1.417(5) . ?
C17 C18 1.417(5) . ?
C26 H26 0.9500 . ?
C26 C25 1.413(5) . ?
C26 C27 1.406(5) . ?
C4 H4 0.9500 . ?
C4 C5 1.416(5) . ?
C5 H5 0.9500 . ?
C21 H21 0.9500 . ?
C21 C20 1.405(5) . ?
C28 H28 0.9500 . ?
C28 C27 1.414(5) . ?
C28 C24 1.403(5) . ?
C20 H20 0.9500 . ?
C25 H25 0.9500 . ?
C25 C24 1.423(5) . ?
C27 H27 0.9500 . ?
C18 H18 0.9500 . ?
C24 H24 0.9500 . ?
Cl1 C45 1.798(15) . ?
Cl2 C45 1.655(14) . ?
C45 H45A 0.9900 . ?
C45 H45B 0.9900 . ?
Sb1 P3 2.4993(8) . ?
P3 P4 2.114(6) . ?
C41 C43A 1.556(5) . ?
C41 C44A 1.537(5) . ?
C41 C42A 1.559(5) . ?
C41 C43B 1.510(15) . ?
C41 C44B 1.567(15) . ?
C41 C42B 1.565(16) . ?
C43A F32 1.352(5) . ?
C43A F31 1.358(5) . ?
C43A F33A 1.340(6) . ?
C44A F35 1.375(5) . ?
C44A F36 1.357(6) . ?
C44A F34A 1.338(7) . ?
C42A F30A 1.322(11) . ?
C42A F28 1.358(6) . ?
C42A F29A 1.329(7) . ?
F32 C44B 1.495(16) . ?
F35 C44B 1.461(17) . ?
F31 C43B 1.465(17) . ?
F36 C42B 1.384(18) . ?
F28 C43B 1.438(15) . ?
C43B F29B 1.37(2) . ?
C44B F33B 1.330(18) . ?
C42B F34B 1.36(2) . ?
C42B F35B 1.28(3) . ?

loop_
_geom_torsion_atom_site_label_1
_geom_torsion_atom_site_label_2
_geom_torsion_atom_site_label_3
_geom_torsion_atom_site_label_4
_geom_torsion
_geom_torsion_site_symmetry_1
_geom_torsion_site_symmetry_2
_geom_torsion_site_symmetry_3
_geom_torsion_site_symmetry_4
_geom_torsion_publ_flag
Mo3 C19 C20 C21 -62.4(2) . . . . ?
Mo3 C19 C18 C17 63.9(2) . . . . ?
Mo3 C17 C21 C20 65.1(2) . . . . ?
Mo3 C17 C18 C19 -65.5(2) . . . . ?
Mo3 C21 C20 C19 63.0(2) . . . . ?
Mo2 C10 C14 C13 63.0(2) . . . . ?
Mo2 C10 C11 C12 -62.4(2) . . . . ?
Mo2 C14 C13 C12 65.3(2) . . . . ?
Mo2 C11 C12 C13 -63.5(2) . . . . ?
Mo2 C12 C13 C14 -65.8(2) . . . . ?
Mo4 C26 C25 C24 65.5(2) . . . . ?
Mo4 C26 C27 C28 -64.2(2) . . . . ?
Mo4 C28 C27 C26 62.5(2) . . . . ?
Mo4 C28 C24 C25 -63.1(2) . . . . ?
Mo4 C25 C24 C28 65.5(2) . . . . ?
Mo1 C6 C7 C3 -65.7(2) . . . . ?
Mo1 C6 C5 C4 64.5(2) . . . . ?
Mo1 C3 C7 C6 65.3(2) . . . . ?
Mo1 C3 C4 C5 -62.5(2) . . . . ?
Mo1 C4 C5 C6 -62.8(2) . . . . ?
Al1 O11 C37 C40 55.2(5) . . . . ?
Al1 O11 C37 C39 -66.0(4) . . . . ?
Al1 O11 C37 C38 174.8(3) . . . . ?
Al1 O12 C41 C43A 11.6(5) . . . . ?
Al1 O12 C41 C44A 132.5(4) . . . . ?
Al1 O12 C41 C42A -109.0(4) . . . . ?
Al1 O12 C41 C43B -58.3(8) . . . . ?
Al1 O12 C41 C44B 64.1(8) . . . . ?
Al1 O12 C41 C42B -179.8(8) . . . . ?
Al1 O9 C29 C32 -60.0(5) . . . . ?
Al1 O9 C29 C31 -179.6(3) . . . . ?
Al1 O9 C29 C30 61.3(5) . . . . ?
Al1 O10 C33 C34 -42.9(5) . . . . ?
Al1 O10 C33 C35 78.4(4) . . . . ?
Al1 O10 C33 C36 -162.0(3) . . . . ?
F11 C34 C33 O10 48.2(3) . . . . ?
F11 C34 C33 C35 -73.7(3) . . . . ?
F11 C34 C33 C36 166.7(2) . . . . ?
O11 Al1 O12 C41 -78.7(4) . . . . ?
O11 Al1 O9 C29 -151.1(4) . . . . ?
O11 Al1 O10 C33 -46.5(4) . . . . ?
O11 C37 C40 F26 -43.5(3) . . . . ?
O11 C37 C40 F25 -164.0(2) . . . . ?
O11 C37 C40 F27 75.6(3) . . . . ?
O11 C37 C39 F22 -160.3(2) . . . . ?
O11 C37 C39 F24 80.5(3) . . . . ?
O11 C37 C39 F23 -38.7(3) . . . . ?
O11 C37 C38 F19 -45.3(3) . . . . ?
O11 C37 C38 F20 74.3(3) . . . . ?
O11 C37 C38 F21 -165.4(3) . . . . ?
O12 Al1 O11 C37 -81.7(4) . . . . ?
O12 Al1 O9 C29 -29.9(4) . . . . ?
O12 Al1 O10 C33 -167.6(3) . . . . ?
O12 C41 C43A F32 43.0(4) . . . . ?
O12 C41 C43A F31 -80.1(4) . . . . ?
O12 C41 C43A F33A 159.8(3) . . . . ?
O12 C41 C44A F35 -77.3(4) . . . . ?
O12 C41 C44A F36 45.5(4) . . . . ?
O12 C41 C44A F34A 164.6(4) . . . . ?
O12 C41 C42A F30A -71.2(6) . . . . ?
O12 C41 C42A F28 49.5(4) . . . . ?
O12 C41 C42A F29A 167.8(4) . . . . ?
O12 C41 C43B F31 83.3(8) . . . . ?
O12 C41 C43B F28 -48.8(11) . . . . ?
O12 C41 C43B F29B -161.6(10) . . . . ?
O12 C41 C44B F32 -55.6(9) . . . . ?
O12 C41 C44B F35 74.6(8) . . . . ?
O12 C41 C44B F33B -167.5(10) . . . . ?
O12 C41 C42B F36 -48.2(11) . . . . ?
O12 C41 C42B F34B -163.0(11) . . . . ?
O12 C41 C42B F35B 78(2) . . . . ?
F12 C34 C33 O10 168.8(2) . . . . ?
F12 C34 C33 C35 46.9(3) . . . . ?
F12 C34 C33 C36 -72.7(3) . . . . ?
O9 Al1 O11 C37 36.2(4) . . . . ?
O9 Al1 O12 C41 162.5(4) . . . . ?
O9 Al1 O10 C33 74.4(4) . . . . ?
O9 C29 C32 F7 165.3(3) . . . . ?
O9 C29 C32 F9 44.7(4) . . . . ?
O9 C29 C32 F8 -74.6(3) . . . . ?
O9 C29 C31 F4 -76.6(3) . . . . ?
O9 C29 C31 F6 163.8(3) . . . . ?
O9 C29 C31 F5 42.4(4) . . . . ?
O9 C29 C30 F2 39.8(4) . . . . ?
O9 C29 C30 F1 -79.1(3) . . . . ?
O9 C29 C30 F3 160.2(3) . . . . ?
O10 Al1 O11 C37 160.5(4) . . . . ?
O10 Al1 O12 C41 40.0(4) . . . . ?
O10 Al1 O9 C29 88.0(4) . . . . ?
O10 C33 C35 F14 -75.1(3) . . . . ?
O10 C33 C35 F15 44.5(3) . . . . ?
O10 C33 C35 F13 164.3(2) . . . . ?
O10 C33 C36 F18 44.2(3) . . . . ?
O10 C33 C36 F17 -74.1(3) . . . . ?
O10 C33 C36 F16 164.8(3) . . . . ?
F10 C34 C33 O10 -70.2(3) . . . . ?
F10 C34 C33 C35 167.9(3) . . . . ?
F10 C34 C33 C36 48.3(3) . . . . ?
C10 C14 C13 Mo2 -65.5(2) . . . . ?
C10 C14 C13 C12 -0.1(3) . . . . ?
C10 C11 C12 Mo2 64.3(2) . . . . ?
C10 C11 C12 C13 0.8(3) . . . . ?
C34 C33 C35 F14 47.1(3) . . . . ?
C34 C33 C35 F15 166.7(3) . . . . ?
C34 C33 C35 F13 -73.5(3) . . . . ?
C34 C33 C36 F18 -76.2(3) . . . . ?
C34 C33 C36 F17 165.5(3) . . . . ?
C34 C33 C36 F16 44.4(4) . . . . ?
C40 C37 C39 F22 77.3(3) . . . . ?
C40 C37 C39 F24 -41.9(3) . . . . ?
C40 C37 C39 F23 -161.1(3) . . . . ?
C40 C37 C38 F19 75.5(3) . . . . ?
C40 C37 C38 F20 -164.9(2) . . . . ?
C40 C37 C38 F21 -44.5(3) . . . . ?
C14 C10 C11 Mo2 61.6(2) . . . . ?
C14 C10 C11 C12 -0.8(3) . . . . ?
C35 C33 C36 F18 164.3(3) . . . . ?
C35 C33 C36 F17 46.0(3) . . . . ?
C35 C33 C36 F16 -75.1(3) . . . . ?
C3 C4 C5 Mo1 61.8(2) . . . . ?
C3 C4 C5 C6 -1.0(4) . . . . ?
C11 C10 C14 Mo2 -62.4(2) . . . . ?
C11 C10 C14 C13 0.6(3) . . . . ?
C11 C12 C13 Mo2 65.4(2) . . . . ?
C11 C12 C13 C14 -0.4(3) . . . . ?
C39 C37 C40 F26 78.6(3) . . . . ?
C39 C37 C40 F25 -41.9(3) . . . . ?
C39 C37 C40 F27 -162.3(2) . . . . ?
C39 C37 C38 F19 -165.5(2) . . . . ?
C39 C37 C38 F20 -45.9(3) . . . . ?
C39 C37 C38 F21 74.4(3) . . . . ?
C7 C6 C5 Mo1 -63.7(2) . . . . ?
C7 C6 C5 C4 0.8(4) . . . . ?
C7 C3 C4 Mo1 63.3(2) . . . . ?
C7 C3 C4 C5 0.8(4) . . . . ?
C32 C29 C31 F4 163.2(3) . . . . ?
C32 C29 C31 F6 43.6(4) . . . . ?
C32 C29 C31 F5 -77.8(4) . . . . ?
C32 C29 C30 F2 162.0(3) . . . . ?
C32 C29 C30 F1 43.1(3) . . . . ?
C32 C29 C30 F3 -77.6(3) . . . . ?
C17 C21 C20 Mo3 -63.1(2) . . . . ?
C17 C21 C20 C19 -0.1(4) . . . . ?
C26 C25 C24 Mo4 -65.0(2) . . . . ?
C26 C25 C24 C28 0.5(4) . . . . ?
C4 C3 C7 Mo1 -65.6(2) . . . . ?
C4 C3 C7 C6 -0.3(3) . . . . ?
C31 C29 C32 F7 -76.2(4) . . . . ?
C31 C29 C32 F9 163.2(3) . . . . ?
C31 C29 C32 F8 43.9(3) . . . . ?
C31 C29 C30 F2 -78.7(3) . . . . ?
C31 C29 C30 F1 162.4(3) . . . . ?
C31 C29 C30 F3 41.7(4) . . . . ?
C30 C29 C32 F7 42.6(4) . . . . ?
C30 C29 C32 F9 -78.0(3) . . . . ?
C30 C29 C32 F8 162.7(3) . . . . ?
C30 C29 C31 F4 44.2(4) . . . . ?
C30 C29 C31 F6 -75.4(3) . . . . ?
C30 C29 C31 F5 163.2(3) . . . . ?
C5 C6 C7 Mo1 65.4(2) . . . . ?
C5 C6 C7 C3 -0.3(4) . . . . ?
C36 C33 C35 F14 166.3(2) . . . . ?
C36 C33 C35 F15 -74.0(3) . . . . ?
C36 C33 C35 F13 45.7(3) . . . . ?
C21 C17 C18 Mo3 65.6(2) . . . . ?
C21 C17 C18 C19 0.2(4) . . . . ?
C20 C19 C18 Mo3 -64.1(2) . . . . ?
C20 C19 C18 C17 -0.2(3) . . . . ?
C25 C26 C27 Mo4 64.1(2) . . . . ?
C25 C26 C27 C28 -0.1(3) . . . . ?
C38 C37 C40 F26 -162.4(2) . . . . ?
C38 C37 C40 F25 77.1(3) . . . . ?
C38 C37 C40 F27 -43.3(3) . . . . ?
C38 C37 C39 F22 -41.8(3) . . . . ?
C38 C37 C39 F24 -160.9(2) . . . . ?
C38 C37 C39 F23 79.8(3) . . . . ?
C27 C26 C25 Mo4 -65.8(2) . . . . ?
C27 C26 C25 C24 -0.2(4) . . . . ?
C27 C28 C24 Mo4 62.6(2) . . . . ?
C27 C28 C24 C25 -0.6(3) . . . . ?
C18 C19 C20 Mo3 62.6(2) . . . . ?
C18 C19 C20 C21 0.2(3) . . . . ?
C18 C17 C21 Mo3 -65.2(2) . . . . ?
C18 C17 C21 C20 -0.1(4) . . . . ?
C24 C28 C27 Mo4 -62.0(2) . . . . ?
C24 C28 C27 C26 0.4(3) . . . . ?
C43A C41 C44A F35 45.1(4) . . . . ?
C43A C41 C44A F36 167.9(3) . . . . ?
C43A C41 C44A F34A -73.0(5) . . . . ?
C43A C41 C42A F30A 166.0(5) . . . . ?
C43A C41 C42A F28 -73.3(4) . . . . ?
C43A C41 C42A F29A 45.0(5) . . . . ?
C44A C41 C43A F32 -76.5(4) . . . . ?
C44A C41 C43A F31 160.4(3) . . . . ?
C44A C41 C43A F33A 40.3(5) . . . . ?
C44A C41 C42A F30A 46.2(6) . . . . ?
C44A C41 C42A F28 166.8(3) . . . . ?
C44A C41 C42A F29A -74.8(5) . . . . ?
C42A C41 C43A F32 164.0(3) . . . . ?
C42A C41 C43A F31 41.0(4) . . . . ?
C42A C41 C43A F33A -79.1(4) . . . . ?
C42A C41 C44A F35 164.1(3) . . . . ?
C42A C41 C44A F36 -73.0(4) . . . . ?
C42A C41 C44A F34A 46.0(5) . . . . ?
C43B C41 C44B F32 68.1(10) . . . . ?
C43B C41 C44B F35 -161.7(8) . . . . ?
C43B C41 C44B F33B -43.8(15) . . . . ?
C43B C41 C42B F36 -170.3(9) . . . . ?
C43B C41 C42B F34B 74.9(15) . . . . ?
C43B C41 C42B F35B -44(2) . . . . ?
C44B C41 C43B F31 -39.9(11) . . . . ?
C44B C41 C43B F28 -172.0(9) . . . . ?
C44B C41 C43B F29B 75.2(14) . . . . ?
C44B C41 C42B F36 70.6(11) . . . . ?
C44B C41 C42B F34B -44.1(15) . . . . ?
C44B C41 C42B F35B -163.0(19) . . . . ?
C42B C41 C43B F31 -157.2(9) . . . . ?
C42B C41 C43B F28 70.8(11) . . . . ?
C42B C41 C43B F29B -42.0(14) . . . . ?
C42B C41 C44B F32 -172.2(8) . . . . ?
C42B C41 C44B F35 -42.0(10) . . . . ?
C42B C41 C44B F33B 75.9(14) . . . . ?

loop_
_exptl_oxdiff_crystal_face_indexfrac_h
_exptl_oxdiff_crystal_face_indexfrac_k
_exptl_oxdiff_crystal_face_indexfrac_l
_exptl_oxdiff_crystal_face_x
_exptl_oxdiff_crystal_face_y
_exptl_oxdiff_crystal_face_z
8.9143 -5.0191 -1.0498 -0.4371 0.1492 0.8870
-0.3197 1.0742 10.4722 -0.8323 0.2958 -0.4689
-8.9149 5.0671 1.6064 0.3919 -0.1332 -0.9103
0.1886 -1.0004 -10.4569 0.8387 -0.2980 0.4558
-7.2772 0.1295 9.0629 -0.2832 -0.4217 -0.8614
-0.1476 5.7362 5.4458 -0.4637 0.7503 -0.4713
0.2183 6.5072 -10.7311 0.8159 0.5619 0.1366
-2.4269 8.0613 -8.7089 0.8070 0.5575 -0.1946
-6.4162 3.0097 -6.2792 0.8863 -0.3104 -0.3437
7.6542 1.8829 -4.6782 -0.1058 0.7678 0.6319
0.3709 7.7287 0.6800 -0.1222 0.9319 -0.3414
0.1735 8.6498 -6.0167 0.4255 0.8939 -0.1408
7.5947 -7.5437 1.7601 -0.5680 -0.1978 0.7989
-1.7460 -7.8177 2.8318 -0.0759 -0.9905 0.1151
-8.0301 0.2065 -0.1197 0.5046 -0.6504 -0.5678
